data_4024188
loop_
_publ_author_name
'Vadim S. Korotkov'
'Oleg V. Larionov'
'Anja Hofmeister'
'J\"org Magull'
'Armin de Meijere'

_publ_contact_author
;
 Prof. Dr. Armin de Meijere
 Institut fuer Organische und Biomolekulare Chemie
 Universitaet Goettingen
 Tammannstr. 2
 37077 Goettingen
 Bundesrepublik Deutschland
;
_publ_contact_author_email armin.demeijere@chemie.uni-goettingen.de
_publ_contact_author_fax +49(0)551-39-9475
_publ_contact_author_phone +49(0)551-39-3232
_publ_section_title
;
 GaCl~3~-Catalyzed Insertion of Diazene Derivatives into the
 Cyclopropane Ring
;
_journal_name_full 'Journal of Organic Chemistry'
_journal_page_first 7504
_journal_page_last 7510
_journal_paper_doi 10.1021/jo0704816
_journal_volume 72
_journal_year 2007
_chemical_formula_sum 'C22 H21 N3 O6'
_chemical_formula_weight 423.42
_chemical_name_systematic
; 
 ? 
;
_space_group_IT_number 14
_symmetry_cell_setting monoclinic
_symmetry_space_group_name_Hall '-P 2ybc'
_symmetry_space_group_name_H-M 'P 1 21/c 1'
_atom_sites_solution_hydrogens geom
_atom_sites_solution_primary direct
_atom_sites_solution_secondary difmap
_audit_creation_method SHELXL-97
_cell_angle_alpha 90.00
_cell_angle_beta 99.518(3)
_cell_angle_gamma 90.00
_cell_formula_units_Z 4
_cell_length_a 9.1054(4)
_cell_length_b 15.0233(9)
_cell_length_c 15.1878(7)
_cell_measurement_temperature 133(2)
_cell_volume 2048.99(18)
_computing_structure_refinement 'SHELXL-97 (Sheldrick, 1997)'
_computing_structure_solution 'SHELXS-97 (Sheldrick, 1990)'
_diffrn_ambient_temperature 133(2)
_diffrn_measured_fraction_theta_full 0.997
_diffrn_measured_fraction_theta_max 0.997
_diffrn_radiation_monochromator graphite
_diffrn_radiation_source 'fine-focus sealed tube'
_diffrn_radiation_type MoK\a
_diffrn_radiation_wavelength 0.71073
_diffrn_reflns_av_R_equivalents 0.0491
_diffrn_reflns_av_sigmaI/netI 0.0242
_diffrn_reflns_limit_h_max 10
_diffrn_reflns_limit_h_min -10
_diffrn_reflns_limit_k_max 17
_diffrn_reflns_limit_k_min -17
_diffrn_reflns_limit_l_max 17
_diffrn_reflns_limit_l_min -17
_diffrn_reflns_number 27916
_diffrn_reflns_theta_full 24.74
_diffrn_reflns_theta_max 24.74
_diffrn_reflns_theta_min 1.92
_exptl_absorpt_coefficient_mu 0.101
_exptl_crystal_density_diffrn 1.373
_exptl_crystal_density_method 'not measured'
_exptl_crystal_F_000 888
_refine_diff_density_max 0.186
_refine_diff_density_min -0.173
_refine_diff_density_rms 0.033
_refine_ls_extinction_method none
_refine_ls_goodness_of_fit_ref 1.013
_refine_ls_hydrogen_treatment mixed
_refine_ls_matrix_type full
_refine_ls_number_parameters 283
_refine_ls_number_reflns 3492
_refine_ls_number_restraints 0
_refine_ls_restrained_S_all 1.013
_refine_ls_R_factor_all 0.0421
_refine_ls_R_factor_gt 0.0313
_refine_ls_shift/su_max 0.001
_refine_ls_shift/su_mean 0.000
_refine_ls_structure_factor_coef Fsqd
_refine_ls_weighting_details 'calc w=1/[\s^2^(Fo^2^)+(0.0529P)^2^+0.1845P] where P=(Fo^2^+2Fc^2^)/3'
_refine_ls_weighting_scheme calc
_refine_ls_wR_factor_gt 0.0802
_refine_ls_wR_factor_ref 0.0837
_reflns_number_gt 2836
_reflns_number_total 3492
_reflns_threshold_expression >2sigma(I)
_cod_data_source_file jo0704816-File004.cif
_cod_data_source_block vsk218
_cod_original_sg_symbol_H-M 'P 21/c'
_cod_database_code 4024188

loop_
_symmetry_equiv_pos_as_xyz
'x, y, z'
'-x, y+1/2, -z+1/2'
'-x, -y, -z'
'x, -y-1/2, z-1/2'

loop_
_atom_site_label
_atom_site_type_symbol
_atom_site_fract_x
_atom_site_fract_y
_atom_site_fract_z
_atom_site_U_iso_or_equiv
_atom_site_adp_type
_atom_site_occupancy
_atom_site_symmetry_multiplicity
_atom_site_calc_flag
_atom_site_refinement_flags
_atom_site_disorder_assembly
_atom_site_disorder_group
O23 O 1.02300(12) 0.75176(7) 0.27583(7) 0.0390(3) Uani 1 1 d . . .
O24 O 1.14619(11) 0.69249(6) 0.40305(6) 0.0318(2) Uani 1 1 d . . .
O27 O 0.96128(12) 0.47032(6) 0.38116(7) 0.0344(3) Uani 1 1 d . . .
O28 O 1.08665(12) 0.53429(7) 0.28188(7) 0.0354(3) Uani 1 1 d . . .
O30 O 0.61003(12) 0.46588(7) 0.20733(6) 0.0369(3) Uani 1 1 d . . .
O31 O 0.69630(12) 0.48466(7) 0.51298(6) 0.0334(2) Uani 1 1 d . . .
N1 N 0.67023(13) 0.58346(7) 0.30505(7) 0.0282(3) Uani 1 1 d . . .
N3 N 0.62050(14) 0.45290(8) 0.36171(7) 0.0280(3) Uani 1 1 d . . .
N5 N 0.70154(13) 0.58958(7) 0.40105(7) 0.0274(3) Uani 1 1 d . . .
C2 C 0.63301(16) 0.49642(10) 0.28230(9) 0.0297(3) Uani 1 1 d . . .
C4 C 0.67725(16) 0.50545(9) 0.43542(9) 0.0277(3) Uani 1 1 d . . .
C6 C 0.84562(16) 0.63505(9) 0.42865(9) 0.0265(3) Uani 1 1 d . . .
H6A H 0.9055 0.6027 0.4799 0.032 Uiso 1 1 calc R . .
C7 C 0.92131(15) 0.62583(9) 0.34370(8) 0.0265(3) Uani 1 1 d . . .
C8 C 0.78698(16) 0.62959(9) 0.26750(9) 0.0286(3) Uani 1 1 d . . .
H8A H 0.7582 0.6919 0.2519 0.034 Uiso 1 1 calc R . .
H8B H 0.8090 0.5987 0.2136 0.034 Uiso 1 1 calc R . .
C9 C 0.82521(16) 0.73121(9) 0.45396(9) 0.0269(3) Uani 1 1 d . . .
C10 C 0.92443(17) 0.76874(10) 0.52338(9) 0.0304(3) Uani 1 1 d . . .
H10A H 1.0012 0.7333 0.5559 0.036 Uiso 1 1 calc R . .
C11 C 0.91197(17) 0.85797(10) 0.54545(10) 0.0342(3) Uani 1 1 d . . .
H11A H 0.9811 0.8827 0.5928 0.041 Uiso 1 1 calc R . .
C12 C 0.80093(18) 0.91144(9) 0.49983(10) 0.0342(3) Uani 1 1 d . . .
C13 C 0.70006(18) 0.87317(10) 0.43127(10) 0.0341(3) Uani 1 1 d . . .
H13A H 0.6221 0.9084 0.3996 0.041 Uiso 1 1 calc R . .
C14 C 0.71200(17) 0.78415(10) 0.40856(9) 0.0303(3) Uani 1 1 d . . .
H14A H 0.6422 0.7592 0.3616 0.036 Uiso 1 1 calc R . .
C15 C 0.7863(2) 1.00770(11) 0.52494(12) 0.0468(4) Uani 1 1 d . . .
H15A H 0.8766 1.0265 0.5650 0.070 Uiso 1 1 calc R . .
H15B H 0.7000 1.0147 0.5553 0.070 Uiso 1 1 calc R . .
H15C H 0.7727 1.0445 0.4709 0.070 Uiso 1 1 calc R . .
C16 C 0.59502(16) 0.35875(9) 0.36534(8) 0.0270(3) Uani 1 1 d . . .
C17 C 0.69298(17) 0.30135(9) 0.33378(10) 0.0320(3) Uani 1 1 d . . .
H17A H 0.7778 0.3239 0.3122 0.038 Uiso 1 1 calc R . .
C18 C 0.66593(18) 0.21058(10) 0.33398(10) 0.0356(3) Uani 1 1 d . . .
H18A H 0.7321 0.1705 0.3121 0.043 Uiso 1 1 calc R . .
C19 C 0.54247(18) 0.17842(10) 0.36603(9) 0.0341(3) Uani 1 1 d . . .
H19A H 0.5236 0.1162 0.3658 0.041 Uiso 1 1 calc R . .
C20 C 0.44660(17) 0.23654(10) 0.39831(9) 0.0335(3) Uani 1 1 d . . .
H20A H 0.3623 0.2140 0.4205 0.040 Uiso 1 1 calc R . .
C21 C 0.47245(16) 0.32755(9) 0.39864(9) 0.0301(3) Uani 1 1 d . . .
H21A H 0.4071 0.3676 0.4213 0.036 Uiso 1 1 calc R . .
C22 C 1.03429(16) 0.69846(9) 0.33537(9) 0.0274(3) Uani 1 1 d . . .
C25 C 1.26697(19) 0.75496(11) 0.40466(11) 0.0430(4) Uani 1 1 d . . .
H25A H 1.3260 0.7568 0.4648 0.064 Uiso 1 1 calc R . .
H25B H 1.2265 0.8143 0.3884 0.064 Uiso 1 1 calc R . .
H25C H 1.3305 0.7362 0.3619 0.064 Uiso 1 1 calc R . .
C26 C 0.99336(16) 0.53434(9) 0.34067(9) 0.0277(3) Uani 1 1 d . . .
C29 C 1.1587(2) 0.44990(11) 0.26988(12) 0.0480(4) Uani 1 1 d . . .
H29A H 1.2337 0.4586 0.2312 0.072 Uiso 1 1 calc R . .
H29B H 1.0841 0.4069 0.2422 0.072 Uiso 1 1 calc R . .
H29C H 1.2069 0.4273 0.3281 0.072 Uiso 1 1 calc R . .

loop_
_atom_site_aniso_label
_atom_site_aniso_U_11
_atom_site_aniso_U_22
_atom_site_aniso_U_33
_atom_site_aniso_U_23
_atom_site_aniso_U_13
_atom_site_aniso_U_12
O23 0.0366(6) 0.0391(6) 0.0396(6) 0.0131(5) 0.0018(5) -0.0053(5)
O24 0.0299(6) 0.0339(6) 0.0302(5) 0.0003(4) 0.0004(4) -0.0039(4)
O27 0.0375(6) 0.0271(5) 0.0380(6) 0.0035(4) 0.0049(5) 0.0012(4)
O28 0.0415(6) 0.0314(6) 0.0353(6) -0.0024(4) 0.0125(5) 0.0057(5)
O30 0.0456(7) 0.0369(6) 0.0257(5) -0.0008(4) -0.0011(4) -0.0077(5)
O31 0.0429(6) 0.0318(5) 0.0259(5) 0.0010(4) 0.0068(4) -0.0039(4)
N1 0.0314(7) 0.0291(6) 0.0227(6) 0.0020(5) 0.0003(5) -0.0031(5)
N3 0.0317(7) 0.0258(6) 0.0261(6) 0.0002(5) 0.0035(5) -0.0038(5)
N5 0.0307(7) 0.0276(6) 0.0232(6) 0.0005(4) 0.0023(5) -0.0027(5)
C2 0.0278(8) 0.0313(7) 0.0285(8) 0.0020(6) 0.0007(6) -0.0007(6)
C4 0.0278(8) 0.0269(7) 0.0288(7) -0.0007(6) 0.0059(6) -0.0003(6)
C6 0.0275(7) 0.0260(7) 0.0254(7) 0.0012(5) 0.0023(6) -0.0006(6)
C7 0.0280(8) 0.0264(7) 0.0246(7) 0.0006(5) 0.0024(6) -0.0001(6)
C8 0.0311(8) 0.0289(7) 0.0256(7) 0.0032(5) 0.0037(6) -0.0014(6)
C9 0.0284(8) 0.0274(7) 0.0256(7) 0.0021(5) 0.0066(6) -0.0013(6)
C10 0.0295(8) 0.0312(7) 0.0309(7) -0.0007(6) 0.0060(6) 0.0000(6)
C11 0.0345(8) 0.0346(8) 0.0351(8) -0.0070(6) 0.0102(6) -0.0077(6)
C12 0.0431(9) 0.0268(7) 0.0373(8) 0.0018(6) 0.0200(7) -0.0032(6)
C13 0.0396(9) 0.0312(7) 0.0338(8) 0.0083(6) 0.0132(6) 0.0060(7)
C14 0.0333(8) 0.0311(7) 0.0266(7) 0.0026(6) 0.0056(6) 0.0022(6)
C15 0.0610(12) 0.0311(8) 0.0535(10) -0.0015(7) 0.0244(9) -0.0009(8)
C16 0.0298(8) 0.0258(7) 0.0239(7) -0.0005(5) 0.0000(6) -0.0035(6)
C17 0.0296(8) 0.0330(8) 0.0336(8) 0.0003(6) 0.0061(6) -0.0029(6)
C18 0.0397(9) 0.0322(8) 0.0343(8) -0.0030(6) 0.0044(7) 0.0026(7)
C19 0.0425(9) 0.0275(7) 0.0296(7) -0.0009(6) -0.0023(6) -0.0068(7)
C20 0.0338(8) 0.0383(8) 0.0277(7) 0.0013(6) 0.0035(6) -0.0107(7)
C21 0.0303(8) 0.0333(8) 0.0267(7) -0.0014(6) 0.0048(6) -0.0020(6)
C22 0.0281(8) 0.0270(7) 0.0275(7) -0.0012(6) 0.0057(6) 0.0017(6)
C25 0.0374(10) 0.0465(9) 0.0434(9) -0.0050(7) 0.0019(7) -0.0144(7)
C26 0.0282(8) 0.0286(7) 0.0247(7) -0.0020(6) -0.0004(6) -0.0007(6)
C29 0.0570(11) 0.0388(9) 0.0508(10) -0.0069(7) 0.0167(8) 0.0144(8)

loop_
_atom_type_symbol
_atom_type_description
_atom_type_scat_dispersion_real
_atom_type_scat_dispersion_imag
_atom_type_scat_source
C C 0.0033 0.0016 'International Tables Vol C Tables 4.2.6.8 and 6.1.1.4'
H H 0.0000 0.0000 'International Tables Vol C Tables 4.2.6.8 and 6.1.1.4'
N N 0.0061 0.0033 'International Tables Vol C Tables 4.2.6.8 and 6.1.1.4'
O O 0.0106 0.0060 'International Tables Vol C Tables 4.2.6.8 and 6.1.1.4'

loop_
_geom_angle_atom_site_label_1
_geom_angle_atom_site_label_2
_geom_angle_atom_site_label_3
_geom_angle
_geom_angle_site_symmetry_1
_geom_angle_site_symmetry_3
_geom_angle_publ_flag
C22 O24 C25 117.07(11) . . ?
C26 O28 C29 115.88(12) . . ?
C2 N1 N5 108.23(10) . . ?
C2 N1 C8 121.06(12) . . ?
N5 N1 C8 109.23(10) . . ?
C2 N3 C4 110.86(11) . . ?
C2 N3 C16 122.17(11) . . ?
C4 N3 C16 124.51(11) . . ?
C4 N5 N1 107.62(10) . . ?
C4 N5 C6 119.98(11) . . ?
N1 N5 C6 109.54(10) . . ?
O30 C2 N1 126.17(13) . . ?
O30 C2 N3 127.52(13) . . ?
N1 C2 N3 106.25(11) . . ?
O31 C4 N3 127.74(13) . . ?
O31 C4 N5 126.43(13) . . ?
N3 C4 N5 105.77(11) . . ?
N5 C6 C9 111.88(11) . . ?
N5 C6 C7 102.50(10) . . ?
C9 C6 C7 112.50(11) . . ?
C22 C7 C26 110.11(11) . . ?
C22 C7 C8 112.07(11) . . ?
C26 C7 C8 107.59(11) . . ?
C22 C7 C6 113.67(11) . . ?
C26 C7 C6 110.74(11) . . ?
C8 C7 C6 102.29(11) . . ?
N1 C8 C7 103.18(10) . . ?
C10 C9 C14 118.66(13) . . ?
C10 C9 C6 119.21(13) . . ?
C14 C9 C6 122.11(13) . . ?
C9 C10 C11 120.35(14) . . ?
C12 C11 C10 121.37(14) . . ?
C11 C12 C13 118.11(14) . . ?
C11 C12 C15 121.21(15) . . ?
C13 C12 C15 120.66(15) . . ?
C14 C13 C12 120.89(14) . . ?
C13 C14 C9 120.60(14) . . ?
C21 C16 C17 121.48(13) . . ?
C21 C16 N3 119.59(13) . . ?
C17 C16 N3 118.92(12) . . ?
C16 C17 C18 119.21(14) . . ?
C19 C18 C17 119.95(14) . . ?
C20 C19 C18 120.15(14) . . ?
C19 C20 C21 120.51(14) . . ?
C16 C21 C20 118.69(14) . . ?
O23 C22 O24 126.09(13) . . ?
O23 C22 C7 124.58(13) . . ?
O24 C22 C7 109.33(11) . . ?
O27 C26 O28 125.34(13) . . ?
O27 C26 C7 124.21(12) . . ?
O28 C26 C7 110.24(11) . . ?

loop_
_geom_bond_atom_site_label_1
_geom_bond_atom_site_label_2
_geom_bond_distance
_geom_bond_site_symmetry_2
_geom_bond_publ_flag
O23 C22 1.1995(16) . ?
O24 C22 1.3253(17) . ?
O24 C25 1.4429(18) . ?
O27 C26 1.2033(16) . ?
O28 C26 1.3303(17) . ?
O28 C29 1.4528(19) . ?
O30 C2 1.2132(17) . ?
O31 C4 1.2032(16) . ?
N1 C2 1.3804(19) . ?
N1 N5 1.4415(15) . ?
N1 C8 1.4614(18) . ?
N3 C2 1.3930(18) . ?
N3 C4 1.3973(18) . ?
N3 C16 1.4358(18) . ?
N5 C4 1.3991(17) . ?
N5 C6 1.4770(18) . ?
C6 C9 1.5143(19) . ?
C6 C7 1.5661(18) . ?
C7 C22 1.5192(19) . ?
C7 C26 1.5270(19) . ?
C7 C8 1.5396(19) . ?
C9 C10 1.389(2) . ?
C9 C14 1.391(2) . ?
C10 C11 1.391(2) . ?
C11 C12 1.384(2) . ?
C12 C13 1.394(2) . ?
C12 C15 1.507(2) . ?
C13 C14 1.390(2) . ?
C16 C21 1.381(2) . ?
C16 C17 1.382(2) . ?
C17 C18 1.386(2) . ?
C18 C19 1.384(2) . ?
C19 C20 1.381(2) . ?
C20 C21 1.387(2) . ?
